data_7223152
loop_
_publ_author_name
'Alshahateet, Solhe F.'
'Bhadbhade, Mohan M.'
'Bishop, Roger'
'Craig, Donald C.'
'Scudder, Marcia L.'

_publ_section_title
;
 Halogen containing clusters N2Br2, N2Br4, S2Br4and S2Br6yield penannular
 inclusion compounds
;
_journal_issue 47
_journal_name_full CrystEngComm
_journal_page_first 9111
_journal_paper_doi 10.1039/C5CE01838B
_journal_volume 17
_journal_year 2015
_chemical_formula_sum 'C25 H15.5 Br4 N2.5 S'
_chemical_formula_weight 702.60
_chemical_name_systematic
; 
 ? 
;
_space_group_IT_number 2
_symmetry_cell_setting triclinic
_symmetry_space_group_name_Hall '-P 1'
_symmetry_space_group_name_H-M 'P -1'
_atom_sites_solution_hydrogens geom
_atom_sites_solution_primary direct
_atom_sites_solution_secondary difmap
_audit_creation_method SHELXL-97
_audit_update_record
;
2015-08-19 deposited with the CCDC.
2015-10-27 downloaded from the CCDC.
;
_cell_angle_alpha 83.296(4)
_cell_angle_beta 75.723(4)
_cell_angle_gamma 73.399(4)
_cell_formula_units_Z 2
_cell_length_a 9.1820(18)
_cell_length_b 9.6642(19)
_cell_length_c 14.466(3)
_cell_measurement_reflns_used 853
_cell_measurement_temperature 223(2)
_cell_measurement_theta_max 24.76
_cell_measurement_theta_min 2.20
_cell_volume 1190.7(4)
_computing_cell_refinement 'Bruker SMART'
_computing_data_collection 'Bruker SMART'
_computing_data_reduction 'Bruker SAINT'
_computing_molecular_graphics 'Bruker SHELXTL'
_computing_publication_material 'Bruker SHELXTL'
_computing_structure_refinement 'SHELXL-97 (Sheldrick, 1997)'
_computing_structure_solution 'SHELXS-97 (Sheldrick, 1990)'
_diffrn_ambient_temperature 223(2)
_diffrn_measured_fraction_theta_full 0.999
_diffrn_measured_fraction_theta_max 0.999
_diffrn_measurement_device_type 'CCD area detector'
_diffrn_measurement_method 'phi and omega scans'
_diffrn_radiation_monochromator graphite
_diffrn_radiation_source 'fine-focus sealed tube'
_diffrn_radiation_type MoK\a
_diffrn_radiation_wavelength 0.71073
_diffrn_reflns_av_R_equivalents 0.0500
_diffrn_reflns_av_sigmaI/netI 0.0672
_diffrn_reflns_limit_h_max 11
_diffrn_reflns_limit_h_min -11
_diffrn_reflns_limit_k_max 12
_diffrn_reflns_limit_k_min -12
_diffrn_reflns_limit_l_max 18
_diffrn_reflns_limit_l_min -18
_diffrn_reflns_number 15602
_diffrn_reflns_theta_full 27.50
_diffrn_reflns_theta_max 27.50
_diffrn_reflns_theta_min 2.20
_exptl_absorpt_coefficient_mu 6.866
_exptl_absorpt_correction_T_max 0.5468
_exptl_absorpt_correction_T_min 0.2325
_exptl_absorpt_correction_type 'Sadabs, (Sheldrick 2001)'
_exptl_crystal_colour Colourless
_exptl_crystal_density_diffrn 1.960
_exptl_crystal_density_meas 0
_exptl_crystal_density_method 'not measured'
_exptl_crystal_description BLOCK
_exptl_crystal_F_000 678
_exptl_crystal_size_max 0.30
_exptl_crystal_size_mid 0.16
_exptl_crystal_size_min 0.10
_refine_diff_density_max 1.568
_refine_diff_density_min -1.284
_refine_diff_density_rms 0.119
_refine_ls_extinction_method none
_refine_ls_goodness_of_fit_ref 1.028
_refine_ls_hydrogen_treatment mixed
_refine_ls_matrix_type full
_refine_ls_number_parameters 313
_refine_ls_number_reflns 5464
_refine_ls_number_restraints 40
_refine_ls_restrained_S_all 1.030
_refine_ls_R_factor_all 0.0635
_refine_ls_R_factor_gt 0.0440
_refine_ls_shift/su_max 0.001
_refine_ls_shift/su_mean 0.000
_refine_ls_structure_factor_coef Fsqd
_refine_ls_weighting_details 'calc w=1/[\s^2^(Fo^2^)+(0.0450P)^2^+0.0000P] where P=(Fo^2^+2Fc^2^)/3'
_refine_ls_weighting_scheme calc
_refine_ls_wR_factor_gt 0.1018
_refine_ls_wR_factor_ref 0.1098
_reflns_number_gt 4096
_reflns_number_total 5464
_reflns_threshold_expression >2sigma(I)
_cod_data_source_file c5ce01838b2.cif
_cod_data_source_block 4284
_cod_depositor_comments
;
The following automatic conversions were performed:

'_symmetry_cell_setting' value 'Triclinic' changed to 'triclinic'
according to
/usr/data/users/saulius/crontab/automatic-downloads/rss-feeds/RSC/lib/dictionaries/cif_core.dic
dictionary named 'cif_core.dic' version 2.4.2 from 2011-04-26.

Automatic conversion script
Id: cif_fix_values 3271 2015-04-21 07:52:19Z andrius 

 Adding full bibliography for 7223151--7223155.cif.
;
_cod_original_sg_symbol_H-M P-1
_cod_original_formula_sum 'C25 H15.50 Br4 N2.50 S'
_cod_database_code 7223152

loop_
_symmetry_equiv_pos_as_xyz
'x, y, z'
'-x, -y, -z'

loop_
_atom_site_label
_atom_site_type_symbol
_atom_site_fract_x
_atom_site_fract_y
_atom_site_fract_z
_atom_site_U_iso_or_equiv
_atom_site_adp_type
_atom_site_occupancy
_atom_site_symmetry_multiplicity
_atom_site_calc_flag
_atom_site_refinement_flags
_atom_site_disorder_assembly
_atom_site_disorder_group
Br1 Br -0.28204(6) 0.29551(5) 0.89124(3) 0.04351(14) Uani 1 1 d . . .
Br2 Br -0.32275(5) 0.82495(5) 1.03672(3) 0.03674(13) Uani 1 1 d . . .
Br3 Br 0.19161(7) 1.08118(7) 0.24637(3) 0.06337(19) Uani 1 1 d . . .
Br4 Br 0.65982(7) 0.67912(6) 0.40107(3) 0.05828(17) Uani 1 1 d . . .
S1 S 0.42114(12) 0.86038(12) 0.85812(7) 0.0337(2) Uani 1 1 d . . .
N1 N 0.0139(4) 0.7713(3) 0.9165(2) 0.0287(7) Uani 1 1 d . . .
N2 N 0.4610(4) 0.8086(3) 0.5854(2) 0.0316(7) Uani 1 1 d . . .
C1 C 0.1940(5) 0.5275(4) 0.8166(3) 0.0313(9) Uani 1 1 d . . .
H1 H 0.2552 0.4452 0.7832 0.038 Uiso 1 1 calc R . .
C2 C 0.0379(5) 0.5359(4) 0.8619(3) 0.0284(8) Uani 1 1 d . . .
C3 C -0.0336(5) 0.4267(4) 0.8550(3) 0.0326(9) Uani 1 1 d . . .
H3 H 0.0232 0.3450 0.8197 0.039 Uiso 1 1 calc R . .
C4 C -0.1848(5) 0.4416(4) 0.8999(3) 0.0317(9) Uani 1 1 d . . .
C5 C -0.2731(5) 0.5601(4) 0.9542(3) 0.0315(9) Uani 1 1 d . . .
H5 H -0.3774 0.5667 0.9855 0.038 Uiso 1 1 calc R . .
C6 C -0.2053(5) 0.6670(4) 0.9612(3) 0.0288(8) Uani 1 1 d . . .
C7 C -0.0483(5) 0.6596(4) 0.9137(3) 0.0273(8) Uani 1 1 d . . .
C8 C 0.1600(5) 0.7604(4) 0.8713(3) 0.0272(8) Uani 1 1 d . . .
C9 C 0.2124(5) 0.8961(4) 0.8724(3) 0.0291(8) Uani 1 1 d . . .
H9 H 0.1608 0.9402 0.9346 0.035 Uiso 1 1 calc R . .
C10 C 0.1634(5) 1.0066(4) 0.7932(3) 0.0315(9) Uani 1 1 d . . .
H10A H 0.0505 1.0268 0.8006 0.038 Uiso 1 1 calc R . .
H10B H 0.1860 1.0970 0.8015 0.038 Uiso 1 1 calc R . .
C11 C 0.2431(5) 0.9589(4) 0.6932(3) 0.0292(8) Uani 1 1 d . . .
C12 C 0.1794(5) 1.0216(5) 0.6169(3) 0.0361(9) Uani 1 1 d . . .
H12 H 0.0840 1.0934 0.6277 0.043 Uiso 1 1 calc R . .
C13 C 0.2530(5) 0.9813(5) 0.5240(3) 0.0371(10) Uani 1 1 d . . .
C14 C 0.1923(6) 1.0439(5) 0.4429(3) 0.0453(11) Uani 1 1 d . . .
H14 H 0.0981 1.1173 0.4500 0.054 Uiso 1 1 calc R . .
C15 C 0.2716(6) 0.9967(6) 0.3550(3) 0.0465(12) Uani 1 1 d . . .
C16 C 0.4124(6) 0.8889(5) 0.3401(3) 0.0451(12) Uani 1 1 d . . .
H16 H 0.4655 0.8592 0.2783 0.054 Uiso 1 1 calc R . .
C17 C 0.4706(6) 0.8278(5) 0.4179(3) 0.0427(11) Uani 1 1 d . . .
C18 C 0.3949(5) 0.8724(4) 0.5111(3) 0.0348(9) Uani 1 1 d . . .
C19 C 0.3874(5) 0.8518(4) 0.6723(3) 0.0286(8) Uani 1 1 d . . .
C20 C 0.4677(5) 0.7672(4) 0.7487(3) 0.0301(8) Uani 1 1 d . . .
H20 H 0.5817 0.7467 0.7229 0.036 Uiso 1 1 calc R . .
C21 C 0.4268(5) 0.6228(4) 0.7726(3) 0.0331(9) Uani 1 1 d . . .
H21A H 0.4515 0.5721 0.7136 0.040 Uiso 1 1 calc R . .
H21B H 0.4920 0.5633 0.8147 0.040 Uiso 1 1 calc R . .
C22 C 0.2581(4) 0.6376(4) 0.8205(2) 0.0283(8) Uani 1 1 d . . .
C7S C 0.1749(18) 0.5770(18) 0.393(2) 0.108(9) Uani 0.50 1 d PD A -1
H7SA H 0.2101 0.6341 0.4297 0.162 Uiso 0.50 1 calc PR A -1
H7SB H 0.1341 0.6374 0.3420 0.162 Uiso 0.50 1 calc PR A -1
H7SC H 0.2617 0.4977 0.3665 0.162 Uiso 0.50 1 calc PR A -1
C6S C 0.0563(12) 0.5213(12) 0.4539(7) 0.074(4) Uani 0.50 1 d PGDU A -1
N1S N 0.0044(13) 0.5628(11) 0.5478(8) 0.079(4) Uani 0.50 1 d PGDU A -1
C2S C -0.1121(13) 0.5104(14) 0.6096(7) 0.118(7) Uani 0.50 1 d PGDU A -1
H2S H -0.1472 0.5385 0.6731 0.141 Uiso 0.50 1 calc PR A -1
C3S C -0.1768(13) 0.4166(14) 0.5775(13) 0.142(15) Uani 0.50 1 d PGDU A -1
H3S H -0.2556 0.3812 0.6193 0.171 Uiso 0.50 1 calc PR A -1
C4S C -0.1249(18) 0.3751(12) 0.4836(14) 0.133(7) Uani 0.50 1 d PGDU A -1
H4S H -0.1686 0.3117 0.4619 0.160 Uiso 0.50 1 calc PR A -1
C5S C -0.0083(18) 0.4275(14) 0.4218(9) 0.123(9) Uani 0.50 1 d PGDU A -1
H5S H 0.0268 0.3994 0.3583 0.147 Uiso 0.50 1 calc PR A -1

loop_
_atom_site_aniso_label
_atom_site_aniso_U_11
_atom_site_aniso_U_22
_atom_site_aniso_U_33
_atom_site_aniso_U_23
_atom_site_aniso_U_13
_atom_site_aniso_U_12
Br1 0.0501(3) 0.0351(2) 0.0523(3) -0.0020(2) -0.0143(2) -0.0199(2)
Br2 0.0316(2) 0.0407(2) 0.0383(2) -0.01448(18) -0.00281(18) -0.00968(18)
Br3 0.0622(4) 0.1054(5) 0.0403(3) 0.0273(3) -0.0295(3) -0.0470(3)
Br4 0.0765(4) 0.0501(3) 0.0359(3) -0.0111(2) -0.0024(2) -0.0028(3)
S1 0.0294(6) 0.0445(6) 0.0296(5) -0.0056(4) -0.0094(4) -0.0100(5)
N1 0.0331(19) 0.0287(16) 0.0252(16) -0.0025(13) -0.0092(14) -0.0070(14)
N2 0.036(2) 0.0300(17) 0.0283(17) -0.0002(13) -0.0067(15) -0.0089(15)
C1 0.037(2) 0.0237(19) 0.029(2) -0.0039(15) -0.0053(17) -0.0035(17)
C2 0.034(2) 0.0245(19) 0.0259(19) -0.0007(15) -0.0090(17) -0.0040(16)
C3 0.039(2) 0.0258(19) 0.031(2) -0.0047(16) -0.0078(18) -0.0038(18)
C4 0.044(3) 0.0236(19) 0.033(2) 0.0025(16) -0.0154(19) -0.0130(18)
C5 0.029(2) 0.034(2) 0.030(2) 0.0018(16) -0.0065(17) -0.0068(17)
C6 0.031(2) 0.031(2) 0.0228(18) -0.0044(15) -0.0074(16) -0.0046(17)
C7 0.032(2) 0.0261(19) 0.0245(18) 0.0003(15) -0.0129(16) -0.0042(16)
C8 0.029(2) 0.0290(19) 0.0243(18) -0.0010(15) -0.0094(16) -0.0058(16)
C9 0.026(2) 0.031(2) 0.031(2) -0.0051(16) -0.0086(16) -0.0064(16)
C10 0.031(2) 0.0267(19) 0.036(2) -0.0045(16) -0.0079(17) -0.0045(17)
C11 0.027(2) 0.031(2) 0.032(2) 0.0035(16) -0.0113(17) -0.0096(17)
C12 0.030(2) 0.039(2) 0.040(2) 0.0030(18) -0.0096(19) -0.0110(19)
C13 0.040(3) 0.046(2) 0.033(2) 0.0075(18) -0.0150(19) -0.022(2)
C14 0.042(3) 0.056(3) 0.044(3) 0.015(2) -0.020(2) -0.019(2)
C15 0.053(3) 0.071(3) 0.031(2) 0.020(2) -0.024(2) -0.037(3)
C16 0.061(3) 0.055(3) 0.030(2) 0.002(2) -0.015(2) -0.030(3)
C17 0.052(3) 0.044(3) 0.035(2) 0.0009(19) -0.010(2) -0.018(2)
C18 0.043(3) 0.037(2) 0.030(2) 0.0005(17) -0.0115(19) -0.017(2)
C19 0.031(2) 0.031(2) 0.0275(19) 0.0012(15) -0.0089(17) -0.0130(17)
C20 0.025(2) 0.037(2) 0.0272(19) -0.0047(16) -0.0065(16) -0.0046(17)
C21 0.030(2) 0.034(2) 0.034(2) -0.0012(17) -0.0078(18) -0.0051(18)
C22 0.027(2) 0.032(2) 0.0217(18) -0.0012(15) -0.0037(16) -0.0030(17)
C7S 0.055(12) 0.096(18) 0.136(16) 0.039(12) -0.003(10) 0.005(11)
C6S 0.073(9) 0.058(8) 0.078(9) 0.009(7) -0.024(7) 0.008(7)
N1S 0.058(8) 0.084(10) 0.061(7) 0.012(6) 0.000(6) 0.018(7)
C2S 0.104(13) 0.120(13) 0.079(10) 0.007(10) -0.011(10) 0.035(10)
C3S 0.12(2) 0.112(19) 0.18(2) 0.046(14) -0.020(15) -0.033(14)
C4S 0.129(14) 0.072(9) 0.198(16) 0.016(11) -0.059(13) -0.015(10)
C5S 0.122(16) 0.101(14) 0.136(15) 0.013(12) -0.046(13) -0.006(12)

loop_
_atom_type_symbol
_atom_type_description
_atom_type_scat_dispersion_real
_atom_type_scat_dispersion_imag
_atom_type_scat_source
C C 0.0033 0.0016 'International Tables Vol C Tables 4.2.6.8 and 6.1.1.4'
H H 0.0000 0.0000 'International Tables Vol C Tables 4.2.6.8 and 6.1.1.4'
N N 0.0061 0.0033 'International Tables Vol C Tables 4.2.6.8 and 6.1.1.4'
S S 0.1246 0.1234 'International Tables Vol C Tables 4.2.6.8 and 6.1.1.4'
Br Br -0.2901 2.4595 'International Tables Vol C Tables 4.2.6.8 and 6.1.1.4'

loop_
_geom_angle_atom_site_label_1
_geom_angle_atom_site_label_2
_geom_angle_atom_site_label_3
_geom_angle
C9 S1 C20 94.15(18)
C8 N1 C7 118.5(3)
C19 N2 C18 117.9(3)
C22 C1 C2 120.9(3)
C1 C2 C7 117.6(3)
C1 C2 C3 122.0(3)
C7 C2 C3 120.4(4)
C4 C3 C2 119.1(4)
C3 C4 C5 122.4(4)
C3 C4 Br1 119.5(3)
C5 C4 Br1 118.1(3)
C6 C5 C4 119.0(4)
C5 C6 C7 121.3(3)
C5 C6 Br2 119.1(3)
C7 C6 Br2 119.6(3)
N1 C7 C2 121.9(4)
N1 C7 C6 120.4(3)
C2 C7 C6 117.7(3)
N1 C8 C22 123.7(3)
N1 C8 C9 113.8(3)
C22 C8 C9 122.3(3)
C8 C9 C10 110.9(3)
C8 C9 S1 113.2(3)
C10 C9 S1 108.1(3)
C11 C10 C9 114.3(3)
C12 C11 C19 116.5(4)
C12 C11 C10 120.7(4)
C19 C11 C10 122.7(3)
C11 C12 C13 121.5(4)
C12 C13 C18 117.4(4)
C12 C13 C14 123.5(4)
C18 C13 C14 119.1(4)
C15 C14 C13 119.3(5)
C14 C15 C16 122.8(4)
C14 C15 Br3 119.4(4)
C16 C15 Br3 117.7(3)
C17 C16 C15 118.0(4)
C16 C17 C18 122.1(5)
C16 C17 Br4 119.4(4)
C18 C17 Br4 118.4(3)
N2 C18 C13 122.4(4)
N2 C18 C17 119.1(4)
C13 C18 C17 118.6(4)
N2 C19 C11 124.3(4)
N2 C19 C20 112.8(3)
C11 C19 C20 122.8(3)
C19 C20 C21 110.0(3)
C19 C20 S1 114.3(3)
C21 C20 S1 108.6(3)
C22 C21 C20 113.6(3)
C1 C22 C8 117.3(4)
C1 C22 C21 119.1(3)
C8 C22 C21 123.6(3)
N1S C6S C5S 120.0
N1S C6S C7S 118.3(15)
C5S C6S C7S 121.7(15)
C6S N1S C2S 120.0
C3S C2S N1S 120.0
C4S C3S C2S 120.0
C5S C4S C3S 120.0
C4S C5S C6S 120.0

loop_
_geom_bond_atom_site_label_1
_geom_bond_atom_site_label_2
_geom_bond_distance
Br1 C4 1.903(4)
Br2 C6 1.885(4)
Br3 C15 1.898(4)
Br4 C17 1.895(5)
S1 C9 1.810(4)
S1 C20 1.811(4)
N1 C8 1.320(5)
N1 C7 1.366(5)
N2 C19 1.324(5)
N2 C18 1.362(5)
C1 C22 1.367(5)
C1 C2 1.405(6)
C2 C7 1.412(5)
C2 C3 1.417(5)
C3 C4 1.354(6)
C4 C5 1.397(5)
C5 C6 1.374(5)
C6 C7 1.421(5)
C8 C22 1.422(5)
C8 C9 1.524(5)
C9 C10 1.532(5)
C10 C11 1.510(5)
C11 C12 1.374(5)
C11 C19 1.418(5)
C12 C13 1.393(6)
C13 C18 1.408(6)
C13 C14 1.420(6)
C14 C15 1.357(7)
C15 C16 1.396(7)
C16 C17 1.363(6)
C17 C18 1.411(6)
C19 C20 1.511(5)
C20 C21 1.526(6)
C21 C22 1.506(5)
C7S C6S 1.413(17)
C6S N1S 1.3900
C6S C5S 1.3900
N1S C2S 1.3900
C2S C3S 1.3900
C3S C4S 1.3900
C4S C5S 1.3900
